data_4305763
loop_
_publ_author_name
'Chelladurai Ganesamoorthy'
'Maravanji S. Balakrishna'
'Joel T. Mague'
'Heikki M. Tuononen'

_publ_section_title
;
New Tetraphosphane Ligands {(X2P)2NC6H4N(PX2)2} (X = Cl, F, OMe,
OC6H4OMe-o): Synthesis, Derivatization, Group 10 and 11 Metal Complexes and
Catalytic Investigations. DFT Calculations on Intermolecular P...P
Interactions in Halo-Phosphines
;
_journal_name_full 'Inorganic Chemistry'
_journal_page_first 7035
_journal_page_last 7047
_journal_paper_doi 10.1021/ic800724u
_journal_volume 47
_journal_year 2008
_chemical_formula_moiety 'C6 H4 Cl8 N2 P4'
_chemical_formula_sum 'C6 H4 Cl8 N2 P4'
_chemical_formula_weight 511.59
_chemical_name_systematic
; 
 1,4-Bis(bis(dichlorophosphino)amino)benzene 
;
_space_group_IT_number 14
_symmetry_cell_setting monoclinic
_symmetry_space_group_name_Hall '-P 2ybc'
_symmetry_space_group_name_H-M 'P 1 21/c 1'
_atom_sites_solution_hydrogens geom
_atom_sites_solution_primary direct
_atom_sites_solution_secondary difmap
_audit_creation_method SHELXL-97
_cell_angle_alpha 90.00
_cell_angle_beta 113.502(1)
_cell_angle_gamma 90.00
_cell_formula_units_Z 2
_cell_length_a 6.3127(5)
_cell_length_b 20.286(2)
_cell_length_c 7.6035(6)
_cell_measurement_reflns_used 6193
_cell_measurement_temperature 100(2)
_cell_measurement_theta_max 28.32
_cell_measurement_theta_min 3.09
_cell_volume 892.93(13)
_computing_cell_refinement 'Bruker SMART (Bruker-AXS, 2000)'
_computing_data_collection 'Bruker SMART (Bruker-AXS, 2000)'
_computing_data_reduction 'Bruker SAINT+ (Bruker-AXS, 2004)'
_computing_molecular_graphics 'Bruker SHELXTL (Bruker-AXS, 2000a)'
_computing_publication_material 'Bruker SHELXTL (Bruker-AXS, 2000a)'
_computing_structure_refinement 'SHELXL-97 (Sheldrick, 1997)'
_computing_structure_solution 'SHELXS-97 (Sheldrick, 1997)'
_diffrn_ambient_temperature 100(2)
_diffrn_measured_fraction_theta_full 0.998
_diffrn_measured_fraction_theta_max 0.998
_diffrn_measurement_device_type 'Bruker-AXS Smart APEX CCD area detector'
_diffrn_measurement_method 'phi and omega scans'
_diffrn_radiation_monochromator graphite
_diffrn_radiation_source 'fine-focus sealed tube'
_diffrn_radiation_type MoK\a
_diffrn_radiation_wavelength 0.71073
_diffrn_reflns_av_R_equivalents 0.0223
_diffrn_reflns_av_sigmaI/netI 0.0131
_diffrn_reflns_limit_h_max 8
_diffrn_reflns_limit_h_min -8
_diffrn_reflns_limit_k_max 25
_diffrn_reflns_limit_k_min -27
_diffrn_reflns_limit_l_max 10
_diffrn_reflns_limit_l_min -10
_diffrn_reflns_number 15494
_diffrn_reflns_theta_full 28.33
_diffrn_reflns_theta_max 28.33
_diffrn_reflns_theta_min 3.09
_exptl_absorpt_coefficient_mu 1.607
_exptl_absorpt_correction_T_max 0.7934
_exptl_absorpt_correction_T_min 0.6738
_exptl_absorpt_correction_type multi-scan
_exptl_absorpt_process_details 'SADABS (Sheldrick, 2002)'
_exptl_crystal_colour Colorless
_exptl_crystal_density_diffrn 1.903
_exptl_crystal_density_method 'not measured'
_exptl_crystal_description Column
_exptl_crystal_F_000 500
_exptl_crystal_size_max 0.31
_exptl_crystal_size_mid 0.16
_exptl_crystal_size_min 0.15
_refine_diff_density_max 0.460
_refine_diff_density_min -0.271
_refine_diff_density_rms 0.064
_refine_ls_extinction_method none
_refine_ls_goodness_of_fit_ref 1.091
_refine_ls_hydrogen_treatment constr
_refine_ls_matrix_type full
_refine_ls_number_parameters 91
_refine_ls_number_reflns 2220
_refine_ls_number_restraints 0
_refine_ls_restrained_S_all 1.091
_refine_ls_R_factor_all 0.0221
_refine_ls_R_factor_gt 0.0213
_refine_ls_shift/su_max 0.002
_refine_ls_shift/su_mean 0.000
_refine_ls_structure_factor_coef Fsqd
_refine_ls_weighting_details 'calc w=1/[\s^2^(Fo^2^)+(0.0232P)^2^+0.5945P] where P=(Fo^2^+2Fc^2^)/3'
_refine_ls_weighting_scheme calc
_refine_ls_wR_factor_gt 0.0518
_refine_ls_wR_factor_ref 0.0523
_reflns_number_gt 2142
_reflns_number_total 2220
_reflns_threshold_expression >2\s(I)
_cod_data_source_file ic800724u-file001_1.cif
_cod_data_source_block msb315
_cod_depositor_comments
;
The following automatic conversions were performed:
'_symmetry_cell_setting' value 'Monoclinic' changed to 'monoclinic'
according to '/home/saulius/struct/CIF-dictionaries/cif_core.dic'
dictionary named 'cif_core.dic' version 2.4.1 from 2010-06-29.

Automatic conversion script
Id: cif_fix_enum 1527 2010-12-29 10:47:43Z saulius 
;
_cod_original_cell_volume 892.9(1)
_cod_database_code 4305763

loop_
_symmetry_equiv_pos_as_xyz
'x, y, z'
'-x, y+1/2, -z+1/2'
'-x, -y, -z'
'x, -y-1/2, z-1/2'

loop_
_atom_site_label
_atom_site_type_symbol
_atom_site_fract_x
_atom_site_fract_y
_atom_site_fract_z
_atom_site_U_iso_or_equiv
_atom_site_adp_type
_atom_site_occupancy
_atom_site_symmetry_multiplicity
_atom_site_calc_flag
_atom_site_refinement_flags
_atom_site_disorder_assembly
_atom_site_disorder_group
Cl1 Cl 0.13158(6) 0.570740(18) 0.44937(5) 0.02173(9) Uani 1 1 d . . .
Cl2 Cl 0.65623(6) 0.59455(2) 0.57518(5) 0.02608(9) Uani 1 1 d . . .
Cl3 Cl 0.15274(6) 0.672679(18) 1.03989(6) 0.02332(9) Uani 1 1 d . . .
Cl4 Cl 0.68144(6) 0.696245(18) 1.17864(5) 0.02097(9) Uani 1 1 d . . .
P1 P 0.37592(6) 0.639838(17) 0.59184(5) 0.01366(8) Uani 1 1 d . . .
P2 P 0.38983(6) 0.697588(16) 0.92808(5) 0.01367(8) Uani 1 1 d . . .
N N 0.4158(2) 0.62548(5) 0.82376(16) 0.0131(2) Uani 1 1 d . . .
C1 C 0.4588(2) 0.56140(6) 0.91434(18) 0.0122(2) Uani 1 1 d . . .
C2 C 0.6848(2) 0.53903(6) 1.00562(19) 0.0134(2) Uani 1 1 d . . .
H2 H 0.8100 0.5658 1.0092 0.016 Uiso 1 1 calc R . .
C3 C 0.7261(2) 0.47714(6) 1.09177(18) 0.0137(2) Uani 1 1 d . . .
H3 H 0.8798 0.4613 1.1544 0.016 Uiso 1 1 calc R . .

loop_
_atom_site_aniso_label
_atom_site_aniso_U_11
_atom_site_aniso_U_22
_atom_site_aniso_U_33
_atom_site_aniso_U_23
_atom_site_aniso_U_13
_atom_site_aniso_U_12
Cl1 0.02325(17) 0.02477(18) 0.01465(16) -0.00263(12) 0.00490(13) -0.00712(13)
Cl2 0.02112(17) 0.0400(2) 0.02153(18) 0.00467(15) 0.01310(14) 0.00747(15)
Cl3 0.02268(17) 0.02254(18) 0.03101(19) -0.00989(14) 0.01731(15) -0.00614(13)
Cl4 0.01807(16) 0.02239(18) 0.01909(16) -0.00636(12) 0.00388(13) -0.00007(12)
P1 0.01898(17) 0.01047(16) 0.01206(16) 0.00195(11) 0.00676(13) 0.00069(12)
P2 0.01898(17) 0.00879(16) 0.01376(16) -0.00006(11) 0.00708(13) 0.00056(12)
N 0.0200(5) 0.0079(5) 0.0119(5) 0.0012(4) 0.0069(4) 0.0009(4)
C1 0.0183(6) 0.0078(5) 0.0103(5) 0.0004(4) 0.0057(5) 0.0009(4)
C2 0.0155(6) 0.0119(6) 0.0133(6) 0.0003(5) 0.0063(5) -0.0022(5)
C3 0.0149(6) 0.0124(6) 0.0122(6) 0.0007(5) 0.0039(5) 0.0008(5)

loop_
_atom_type_symbol
_atom_type_description
_atom_type_scat_dispersion_real
_atom_type_scat_dispersion_imag
_atom_type_scat_source
C C 0.0033 0.0016 'International Tables Vol C Tables 4.2.6.8 and 6.1.1.4'
H H 0.0000 0.0000 'International Tables Vol C Tables 4.2.6.8 and 6.1.1.4'
N N 0.0061 0.0033 'International Tables Vol C Tables 4.2.6.8 and 6.1.1.4'
P P 0.1023 0.0942 'International Tables Vol C Tables 4.2.6.8 and 6.1.1.4'
Cl Cl 0.1484 0.1585 'International Tables Vol C Tables 4.2.6.8 and 6.1.1.4'

loop_
_geom_angle_atom_site_label_1
_geom_angle_atom_site_label_2
_geom_angle_atom_site_label_3
_geom_angle
_geom_angle_site_symmetry_1
_geom_angle_site_symmetry_3
_geom_angle_publ_flag
N P1 Cl2 102.31(4) . . ?
N P1 Cl1 101.53(4) . . ?
Cl2 P1 Cl1 98.51(2) . . ?
N P2 Cl4 101.73(4) . . ?
N P2 Cl3 101.69(4) . . ?
Cl4 P2 Cl3 98.28(2) . . ?
C1 N P2 125.82(9) . . ?
C1 N P1 124.69(9) . . ?
P2 N P1 109.47(6) . . ?
C3 C1 C2 120.91(12) 3_667 . ?
C3 C1 N 119.65(11) 3_667 . ?
C2 C1 N 119.44(12) . . ?
C1 C2 C3 119.46(12) . . ?
C1 C2 H2 120.3 . . ?
C3 C2 H2 120.3 . . ?
C1 C3 C2 119.63(12) 3_667 . ?
C1 C3 H3 120.2 3_667 . ?
C2 C3 H3 120.2 . . ?

loop_
_geom_bond_atom_site_label_1
_geom_bond_atom_site_label_2
_geom_bond_distance
_geom_bond_site_symmetry_2
_geom_bond_publ_flag
Cl1 P1 2.0457(5) . ?
Cl2 P1 2.0421(5) . ?
Cl3 P2 2.0574(5) . ?
Cl4 P2 2.0547(5) . ?
P1 N 1.7040(12) . ?
P2 N 1.7028(11) . ?
N C1 1.4451(16) . ?
C1 C3 1.3900(18) 3_667 ?
C1 C2 1.3905(18) . ?
C2 C3 1.3918(18) . ?
C2 H2 0.9500 . ?
C3 C1 1.3900(18) 3_667 ?
C3 H3 0.9500 . ?
